data_7012224
loop_
_publ_author_name
'Muhammad S. Khan'
'Muna R. A. Al-Mandhary'
'Mohammed K. Al-Suti'
'Birte Ahrens'
'Mary F. Mahon'
'Louise Male'
'Paul R. Raithby'
'Clare E. Boothby'
'Anna K\"ohler'

_publ_section_title
;
 Synthesis, characterisation and optical spectroscopy of diynes and
 poly-ynes containing derivatised fluorenes in the backbone
;
_journal_issue 1
_journal_name_full 'Dalton Trans.'
_journal_page_first 74
_journal_page_last 84
_journal_paper_doi 10.1039/b208963g
_journal_year 2003
_chemical_formula_sum 'C86 H136 P2 Pt'
_chemical_formula_weight 1426.98
_chemical_name_systematic 'Compound 3'
_space_group_IT_number 14
_symmetry_cell_setting monoclinic
_symmetry_space_group_name_Hall '-P 2ybc'
_symmetry_space_group_name_H-M 'P 1 21/c 1'
_atom_sites_solution_hydrogens geom
_atom_sites_solution_primary direct
_atom_sites_solution_secondary difmap
_audit_creation_method SHELXL-97
_cell_angle_alpha 90.00
_cell_angle_beta 95.231(4)
_cell_angle_gamma 90.00
_cell_formula_units_Z 2
_cell_length_a 9.1636(3)
_cell_length_b 26.4658(18)
_cell_length_c 16.5754(12)
_cell_measurement_reflns_used 24027
_cell_measurement_temperature 170(2)
_cell_measurement_theta_max 27.485
_cell_measurement_theta_min 2.910
_cell_volume 4003.2(4)
_computing_cell_refinement 'HKL Scalepack (Otwinowski & Minor 1997)'
_computing_data_collection
;
"Collect" data collection software, Nonius' B.V., 1998.
;
_computing_data_reduction 'HKL Denzo and Scalepack (Otwinowski & Minor 1'
_computing_molecular_graphics 'Siemens XP'
_computing_publication_material SHELXL-97
_computing_structure_refinement 'SHELXL-97 (Sheldrick, 1997)'
_computing_structure_solution 'SHELXS-97 (Sheldrick, 1990)'
_diffrn_ambient_temperature 170(2)
_diffrn_measured_fraction_theta_full 0.996
_diffrn_measured_fraction_theta_max 0.994
_diffrn_measurement_device_type 'Nonius KappaCCD'
_diffrn_measurement_method CCD
_diffrn_radiation_monochromator graphite
_diffrn_radiation_source 'fine-focus sealed tube'
_diffrn_radiation_type MoK\a
_diffrn_radiation_wavelength 0.71073
_diffrn_reflns_av_R_equivalents 0.0410
_diffrn_reflns_av_sigmaI/netI 0.0517
_diffrn_reflns_limit_h_max 11
_diffrn_reflns_limit_h_min 0
_diffrn_reflns_limit_k_max 34
_diffrn_reflns_limit_k_min -34
_diffrn_reflns_limit_l_max 21
_diffrn_reflns_limit_l_min -21
_diffrn_reflns_number 27296
_diffrn_reflns_theta_full 25.00
_diffrn_reflns_theta_max 27.47
_diffrn_reflns_theta_min 3.78
_diffrn_standards_number 'not applicable'
_exptl_absorpt_coefficient_mu 1.833
_exptl_absorpt_correction_T_max 1.043
_exptl_absorpt_correction_T_min 0.981
_exptl_absorpt_correction_type multi-scan
_exptl_absorpt_process_details 'Sortav Blessing (1995)'
_exptl_crystal_colour colourless
_exptl_crystal_density_diffrn 1.184
_exptl_crystal_density_method 'not measured'
_exptl_crystal_description needle
_exptl_crystal_F_000 1520
_exptl_crystal_size_max 0.25
_exptl_crystal_size_mid 0.09
_exptl_crystal_size_min 0.07
_refine_diff_density_max 2.119
_refine_diff_density_min -1.346
_refine_diff_density_rms 0.095
_refine_ls_extinction_method none
_refine_ls_goodness_of_fit_ref 1.044
_refine_ls_hydrogen_treatment 'methyls rigid, others riding'
_refine_ls_matrix_type full
_refine_ls_number_parameters 408
_refine_ls_number_reflns 9117
_refine_ls_number_restraints 0
_refine_ls_restrained_S_all 1.044
_refine_ls_R_factor_all 0.0664
_refine_ls_R_factor_gt 0.0457
_refine_ls_shift/su_max 0.000
_refine_ls_shift/su_mean 0.000
_refine_ls_structure_factor_coef Fsqd
_refine_ls_weighting_details 'calc w==1/[\s^2^(Fo^2^)+(0.0335P)^2^+11.5903P] where P==(Fo^2^+2Fc^2^)/3'
_refine_ls_weighting_scheme calc
_refine_ls_wR_factor_gt 0.1007
_refine_ls_wR_factor_ref 0.1085
_reflns_number_gt 6916
_reflns_number_total 9117
_reflns_threshold_expression >2sigma(I)
_cod_data_source_file b208963g.txt
_cod_data_source_block prr11
_cod_depositor_comments
;
The following automatic conversions were performed:
'_exptl_absorpt_correction_type' value 'multiscan' changed to 'multi-scan'
according to '/home/saulius/struct/CIF-dictionaries/cif_core.dic'
dictionary named 'cif_core.dic' version 2.4.1 from 2010-06-29.

Automatic conversion script
Id: cif_fix_enum 1527 2010-12-29 10:47:43Z saulius 
;
_cod_original_sg_symbol_H-M P2(1)/c
_cod_database_code 7012224

loop_
_symmetry_equiv_pos_as_xyz
'x, y, z'
'-x, y+1/2, -z+1/2'
'-x, -y, -z'
'x, -y-1/2, z-1/2'

loop_
_atom_site_label
_atom_site_type_symbol
_atom_site_fract_x
_atom_site_fract_y
_atom_site_fract_z
_atom_site_U_iso_or_equiv
_atom_site_adp_type
_atom_site_occupancy
_atom_site_symmetry_multiplicity
_atom_site_calc_flag
_atom_site_refinement_flags
_atom_site_disorder_assembly
_atom_site_disorder_group
Pt1 Pt -0.5000 0.5000 0.5000 0.02529(7) Uani 1 2 d S . .
P1 P -0.49308(15) 0.57588(5) 0.56772(7) 0.0407(3) Uani 1 1 d . . .
C1 C -0.3053(5) 0.48499(16) 0.5608(3) 0.0313(9) Uani 1 1 d . . .
C2 C -0.1875(4) 0.47839(17) 0.5975(3) 0.0323(9) Uani 1 1 d . . .
C3 C 0.1483(4) 0.46464(16) 0.8592(2) 0.0262(8) Uani 1 1 d . . .
C4 C 0.3137(4) 0.45547(15) 0.8621(2) 0.0283(8) Uani 1 1 d . . .
C5 C 0.4134(5) 0.45006(17) 0.9299(3) 0.0378(10) Uani 1 1 d . . .
H5 H 0.3835 0.4531 0.9830 0.045 Uiso 1 1 calc R . .
C6 C 0.5594(5) 0.4400(2) 0.9171(3) 0.0450(12) Uani 1 1 d . . .
H6 H 0.6293 0.4358 0.9626 0.054 Uiso 1 1 calc R . .
C7 C 0.6039(5) 0.4359(2) 0.8407(3) 0.0438(12) Uani 1 1 d . . .
H7 H 0.7037 0.4288 0.8341 0.053 Uiso 1 1 calc R . .
C8 C 0.5054(5) 0.44222(18) 0.7727(3) 0.0377(10) Uani 1 1 d . . .
H8 H 0.5369 0.4399 0.7198 0.045 Uiso 1 1 calc R . .
C9 C 0.3589(4) 0.45204(15) 0.7840(2) 0.0271(8) Uani 1 1 d . . .
C10 C 0.2302(4) 0.45885(15) 0.7251(2) 0.0258(8) Uani 1 1 d . . .
C11 C 0.2173(4) 0.45941(17) 0.6413(2) 0.0311(9) Uani 1 1 d . . .
H11 H 0.3017 0.4560 0.6125 0.037 Uiso 1 1 calc R . .
C12 C 0.0798(4) 0.46504(17) 0.5997(3) 0.0321(9) Uani 1 1 d . . .
H12 H 0.0703 0.4644 0.5422 0.039 Uiso 1 1 calc R . .
C13 C -0.0461(4) 0.47164(15) 0.6416(2) 0.0278(8) Uani 1 1 d . . .
C14 C -0.0304(4) 0.47230(15) 0.7269(2) 0.0259(8) Uani 1 1 d . . .
H14 H -0.1138 0.4773 0.7561 0.031 Uiso 1 1 calc R . .
C15 C 0.1068(4) 0.46565(15) 0.7681(2) 0.0247(8) Uani 1 1 d . . .
C21 C 0.0726(4) 0.42099(16) 0.9004(2) 0.0305(9) Uani 1 1 d . . .
H21A H 0.1108 0.4198 0.9582 0.037 Uiso 1 1 calc R . .
H21B H -0.0337 0.4283 0.8982 0.037 Uiso 1 1 calc R . .
C22 C 0.0934(5) 0.36936(18) 0.8630(3) 0.0404(11) Uani 1 1 d . . .
H22A H 0.1970 0.3657 0.8516 0.049 Uiso 1 1 calc R . .
H22B H 0.0322 0.3674 0.8107 0.049 Uiso 1 1 calc R . .
C23 C 0.0533(6) 0.32577(19) 0.9167(4) 0.0530(13) Uani 1 1 d . . .
H23A H 0.1130 0.3288 0.9693 0.064 Uiso 1 1 calc R . .
H23B H -0.0506 0.3298 0.9273 0.064 Uiso 1 1 calc R . .
C24 C 0.0731(8) 0.2736(2) 0.8850(4) 0.0736(18) Uani 1 1 d . . .
H24A H -0.0018 0.2676 0.8391 0.088 Uiso 1 1 calc R . .
H24B H 0.0559 0.2490 0.9281 0.088 Uiso 1 1 calc R . .
C25 C 0.2255(9) 0.2640(3) 0.8564(5) 0.091(2) Uani 1 1 d . . .
H25A H 0.2292 0.2283 0.8389 0.109 Uiso 1 1 calc R . .
H25B H 0.2349 0.2852 0.8079 0.109 Uiso 1 1 calc R . .
C26 C 0.3551(7) 0.2735(3) 0.9142(5) 0.0746(19) Uani 1 1 d . . .
H26A H 0.3509 0.2508 0.9614 0.090 Uiso 1 1 calc R . .
H26B H 0.3511 0.3087 0.9339 0.090 Uiso 1 1 calc R . .
C27 C 0.5025(9) 0.2652(3) 0.8778(7) 0.114(3) Uani 1 1 d . . .
H27A H 0.5070 0.2296 0.8599 0.137 Uiso 1 1 calc R . .
H27B H 0.5037 0.2868 0.8290 0.137 Uiso 1 1 calc R . .
C28 C 0.6276(10) 0.2755(4) 0.9285(7) 0.129(4) Uani 1 1 d . . .
H28A H 0.6349 0.3120 0.9382 0.193 Uiso 1 1 calc R . .
H28B H 0.7140 0.2639 0.9031 0.193 Uiso 1 1 calc R . .
H28C H 0.6223 0.2579 0.9802 0.193 Uiso 1 1 calc R . .
C31 C 0.1117(5) 0.51523(16) 0.8988(2) 0.0292(9) Uani 1 1 d . . .
H31A H 0.0048 0.5210 0.8896 0.035 Uiso 1 1 calc R . .
H31B H 0.1370 0.5126 0.9580 0.035 Uiso 1 1 calc R . .
C32 C 0.1906(5) 0.56073(16) 0.8674(3) 0.0329(9) Uani 1 1 d . . .
H32A H 0.1838 0.5591 0.8075 0.040 Uiso 1 1 calc R . .
H32B H 0.2956 0.5587 0.8873 0.040 Uiso 1 1 calc R . .
C33 C 0.1306(5) 0.61138(17) 0.8925(3) 0.0375(10) Uani 1 1 d . . .
H33A H 0.0259 0.6138 0.8720 0.045 Uiso 1 1 calc R . .
H33B H 0.1369 0.6132 0.9523 0.045 Uiso 1 1 calc R . .
C34 C 0.2126(5) 0.65574(17) 0.8606(3) 0.0429(11) Uani 1 1 d . . .
H34A H 0.2214 0.6503 0.8021 0.051 Uiso 1 1 calc R . .
H34B H 0.3129 0.6562 0.8883 0.051 Uiso 1 1 calc R . .
C35 C 0.1425(6) 0.70741(19) 0.8714(4) 0.0503(13) Uani 1 1 d . . .
H35A H 0.0404 0.7067 0.8462 0.060 Uiso 1 1 calc R . .
H35B H 0.1392 0.7141 0.9300 0.060 Uiso 1 1 calc R . .
C36 C 0.2244(6) 0.75014(19) 0.8343(4) 0.0526(13) Uani 1 1 d . . .
H36A H 0.3275 0.7496 0.8581 0.063 Uiso 1 1 calc R . .
H36B H 0.2247 0.7437 0.7755 0.063 Uiso 1 1 calc R . .
C37 C 0.1624(7) 0.8025(2) 0.8460(4) 0.0653(16) Uani 1 1 d . . .
H37A H 0.1674 0.8099 0.9048 0.078 Uiso 1 1 calc R . .
H37B H 0.0579 0.8028 0.8248 0.078 Uiso 1 1 calc R . .
C38 C 0.2421(7) 0.8440(2) 0.8044(5) 0.0740(19) Uani 1 1 d . . .
H38A H 0.3456 0.8442 0.8253 0.111 Uiso 1 1 calc R . .
H38B H 0.1980 0.8767 0.8152 0.111 Uiso 1 1 calc R . .
H38C H 0.2342 0.8378 0.7459 0.111 Uiso 1 1 calc R . .
C41 C -0.3471(5) 0.6171(2) 0.5333(3) 0.0501(13) Uani 1 1 d . . .
H41A H -0.3225 0.6433 0.5750 0.060 Uiso 1 1 calc R . .
H41B H -0.2582 0.5965 0.5286 0.060 Uiso 1 1 calc R . .
C42 C -0.3872(5) 0.64244(19) 0.4548(3) 0.0453(12) Uani 1 1 d . . .
H42A H -0.4660 0.6672 0.4620 0.054 Uiso 1 1 calc R . .
H42B H -0.4274 0.6168 0.4153 0.054 Uiso 1 1 calc R . .
C43 C -0.2620(8) 0.6697(2) 0.4193(4) 0.0724(18) Uani 1 1 d . . .
H43A H -0.2187 0.6939 0.4603 0.087 Uiso 1 1 calc R . .
H43B H -0.1855 0.6445 0.4100 0.087 Uiso 1 1 calc R . .
C44 C -0.2986(10) 0.6971(4) 0.3439(6) 0.113(3) Uani 1 1 d . . .
H44A H -0.3292 0.6731 0.3006 0.169 Uiso 1 1 calc R . .
H44B H -0.2124 0.7158 0.3296 0.169 Uiso 1 1 calc R . .
H44C H -0.3786 0.7208 0.3509 0.169 Uiso 1 1 calc R . .
C51 C -0.6514(5) 0.6159(2) 0.5614(3) 0.0472(12) Uani 1 1 d . . .
H51A H -0.6217 0.6497 0.5827 0.057 Uiso 1 1 calc R . .
H51B H -0.6874 0.6200 0.5037 0.057 Uiso 1 1 calc R . .
C52 C -0.7749(5) 0.5970(2) 0.6065(3) 0.0520(14) Uani 1 1 d . . .
H52A H -0.7369 0.5894 0.6630 0.062 Uiso 1 1 calc R . .
H52B H -0.8121 0.5650 0.5813 0.062 Uiso 1 1 calc R . .
C53 C -0.9038(6) 0.6347(2) 0.6076(4) 0.0642(16) Uani 1 1 d . . .
H53A H -0.8647 0.6678 0.6273 0.077 Uiso 1 1 calc R . .
H53B H -0.9483 0.6395 0.5514 0.077 Uiso 1 1 calc R . .
C54 C -1.0176(7) 0.6189(3) 0.6581(4) 0.0770(19) Uani 1 1 d . . .
H54A H -1.0719 0.5903 0.6323 0.116 Uiso 1 1 calc R . .
H54B H -1.0850 0.6471 0.6644 0.116 Uiso 1 1 calc R . .
H54C H -0.9725 0.6086 0.7114 0.116 Uiso 1 1 calc R . .
C61 C -0.4389(5) 0.5677(2) 0.6778(3) 0.0512(13) Uani 1 1 d . . .
H61A H -0.5131 0.5458 0.7000 0.061 Uiso 1 1 calc R . .
H61B H -0.3450 0.5490 0.6834 0.061 Uiso 1 1 calc R . .
C62 C -0.4207(6) 0.6137(2) 0.7306(3) 0.0559(14) Uani 1 1 d . . .
H62A H -0.5162 0.6312 0.7305 0.067 Uiso 1 1 calc R . .
H62B H -0.3510 0.6371 0.7079 0.067 Uiso 1 1 calc R . .
C63 C -0.3656(8) 0.6008(3) 0.8162(4) 0.080(2) Uani 1 1 d . . .
H63A H -0.2735 0.5813 0.8156 0.096 Uiso 1 1 calc R . .
H63B H -0.4385 0.5789 0.8396 0.096 Uiso 1 1 calc R . .
C64 C -0.3374(9) 0.6465(4) 0.8703(4) 0.102(3) Uani 1 1 d . . .
H64A H -0.2567 0.6664 0.8515 0.154 Uiso 1 1 calc R . .
H64B H -0.3112 0.6355 0.9261 0.154 Uiso 1 1 calc R . .
H64C H -0.4260 0.6674 0.8682 0.154 Uiso 1 1 calc R . .

loop_
_atom_site_aniso_label
_atom_site_aniso_U_11
_atom_site_aniso_U_22
_atom_site_aniso_U_33
_atom_site_aniso_U_23
_atom_site_aniso_U_13
_atom_site_aniso_U_12
Pt1 0.01929(11) 0.03463(12) 0.02137(11) -0.00253(10) -0.00121(7) 0.00037(9)
P1 0.0546(8) 0.0380(7) 0.0307(6) -0.0049(5) 0.0098(5) -0.0019(6)
C1 0.028(2) 0.037(2) 0.028(2) 0.0015(17) 0.0017(17) -0.0034(17)
C2 0.027(2) 0.039(2) 0.030(2) 0.0041(19) -0.0016(17) -0.0038(18)
C3 0.0235(19) 0.032(2) 0.0222(19) 0.0013(16) -0.0009(15) 0.0005(16)
C4 0.026(2) 0.027(2) 0.031(2) -0.0030(17) -0.0023(16) -0.0010(16)
C5 0.036(2) 0.044(3) 0.031(2) -0.0047(19) -0.0077(18) 0.0023(19)
C6 0.032(2) 0.056(3) 0.043(3) -0.003(2) -0.018(2) 0.003(2)
C7 0.022(2) 0.057(3) 0.051(3) -0.010(2) -0.0047(19) 0.004(2)
C8 0.026(2) 0.047(3) 0.039(3) -0.010(2) -0.0007(18) 0.0013(19)
C9 0.0208(19) 0.031(2) 0.029(2) -0.0045(17) -0.0004(15) -0.0001(15)
C10 0.0212(19) 0.028(2) 0.028(2) -0.0038(16) -0.0011(15) 0.0004(15)
C11 0.024(2) 0.046(3) 0.024(2) -0.0023(18) 0.0057(16) 0.0021(17)
C12 0.030(2) 0.041(2) 0.024(2) 0.0005(18) 0.0000(16) -0.0015(18)
C13 0.0235(19) 0.031(2) 0.028(2) 0.0022(17) -0.0044(15) -0.0014(16)
C14 0.0187(18) 0.029(2) 0.030(2) 0.0004(16) 0.0027(15) 0.0003(15)
C15 0.0236(19) 0.028(2) 0.0220(19) -0.0002(15) 0.0011(15) 0.0004(15)
C21 0.028(2) 0.034(2) 0.029(2) 0.0041(17) -0.0003(16) -0.0012(17)
C22 0.045(3) 0.039(3) 0.036(3) 0.001(2) -0.002(2) -0.005(2)
C23 0.050(3) 0.038(3) 0.072(4) 0.008(3) 0.011(3) -0.011(2)
C24 0.075(4) 0.062(4) 0.081(5) 0.010(3) -0.007(4) -0.013(3)
C25 0.098(6) 0.055(4) 0.122(7) -0.001(4) 0.025(5) 0.002(4)
C26 0.057(4) 0.062(4) 0.103(5) 0.024(4) -0.001(4) -0.004(3)
C27 0.072(5) 0.087(6) 0.183(10) -0.019(6) 0.009(6) 0.012(4)
C28 0.093(7) 0.119(8) 0.171(10) -0.034(7) -0.005(7) -0.017(6)
C31 0.030(2) 0.035(2) 0.023(2) -0.0043(16) 0.0052(16) 0.0003(16)
C32 0.035(2) 0.034(2) 0.031(2) -0.0034(18) 0.0061(18) -0.0010(18)
C33 0.039(2) 0.038(2) 0.037(2) -0.005(2) 0.0073(19) 0.001(2)
C34 0.044(3) 0.036(3) 0.049(3) -0.005(2) 0.007(2) -0.001(2)
C35 0.050(3) 0.037(3) 0.066(4) -0.007(2) 0.014(3) -0.003(2)
C36 0.055(3) 0.036(3) 0.067(4) -0.005(2) 0.008(3) -0.005(2)
C37 0.066(4) 0.039(3) 0.091(5) -0.003(3) 0.007(3) 0.003(3)
C38 0.070(4) 0.038(3) 0.111(6) 0.014(3) -0.005(4) -0.003(3)
C41 0.035(3) 0.059(3) 0.056(3) -0.010(3) 0.000(2) -0.005(2)
C42 0.036(3) 0.045(3) 0.057(3) -0.001(2) 0.013(2) 0.001(2)
C43 0.098(5) 0.053(4) 0.070(4) -0.001(3) 0.030(4) 0.004(3)
C44 0.104(6) 0.116(7) 0.124(8) 0.046(6) 0.047(6) -0.003(5)
C51 0.041(3) 0.051(3) 0.049(3) 0.000(2) 0.002(2) 0.004(2)
C52 0.031(3) 0.074(4) 0.048(3) 0.012(3) -0.009(2) -0.008(2)
C53 0.055(4) 0.061(4) 0.074(4) 0.000(3) -0.005(3) 0.008(3)
C54 0.057(4) 0.088(5) 0.087(5) -0.011(4) 0.008(3) 0.011(3)
C61 0.036(3) 0.062(3) 0.053(3) -0.014(3) -0.012(2) 0.006(2)
C62 0.048(3) 0.069(4) 0.050(3) -0.015(3) 0.002(2) 0.002(3)
C63 0.068(4) 0.123(6) 0.046(4) -0.006(4) -0.014(3) -0.001(4)
C64 0.099(6) 0.140(8) 0.065(5) -0.043(5) -0.009(4) -0.007(5)

loop_
_atom_type_symbol
_atom_type_description
_atom_type_scat_dispersion_real
_atom_type_scat_dispersion_imag
_atom_type_scat_source
C C 0.0033 0.0016 'International Tables Vol C Tables 4.2.6.8 and 6.1.1.4'
H H 0.0000 0.0000 'International Tables Vol C Tables 4.2.6.8 and 6.1.1.4'
P P 0.1023 0.0942 'International Tables Vol C Tables 4.2.6.8 and 6.1.1.4'
Pt Pt -1.7033 8.3905 'International Tables Vol C Tables 4.2.6.8 and 6.1.1.4'

loop_
_geom_angle_atom_site_label_1
_geom_angle_atom_site_label_2
_geom_angle_atom_site_label_3
_geom_angle
_geom_angle_site_symmetry_1
_geom_angle_site_symmetry_3
_geom_angle_publ_flag
C1 Pt1 C1 180.000(1) . 3_466 ?
C1 Pt1 P1 86.79(13) . . ?
C1 Pt1 P1 93.21(13) 3_466 . ?
C1 Pt1 P1 93.21(13) . 3_466 ?
C1 Pt1 P1 86.79(13) 3_466 3_466 ?
P1 Pt1 P1 180.00(3) . 3_466 ?
C51 P1 C41 103.7(3) . . ?
C51 P1 C61 105.5(2) . . ?
C41 P1 C61 103.6(2) . . ?
C51 P1 Pt1 120.12(19) . . ?
C41 P1 Pt1 110.64(18) . . ?
C61 P1 Pt1 111.78(18) . . ?
C2 C1 Pt1 176.9(4) . . ?
C1 C2 C13 178.8(5) . . ?
C15 C3 C4 101.0(3) . . ?
C15 C3 C21 111.8(3) . . ?
C4 C3 C21 110.6(3) . . ?
C15 C3 C31 111.2(3) . . ?
C4 C3 C31 112.2(3) . . ?
C21 C3 C31 109.8(3) . . ?
C5 C4 C9 120.9(4) . . ?
C5 C4 C3 128.2(4) . . ?
C9 C4 C3 110.9(3) . . ?
C4 C5 C6 117.7(4) . . ?
C7 C6 C5 121.6(4) . . ?
C6 C7 C8 121.0(4) . . ?
C7 C8 C9 118.4(4) . . ?
C8 C9 C4 120.4(4) . . ?
C8 C9 C10 131.0(4) . . ?
C4 C9 C10 108.6(3) . . ?
C11 C10 C15 120.7(3) . . ?
C11 C10 C9 131.1(4) . . ?
C15 C10 C9 108.2(3) . . ?
C10 C11 C12 119.4(4) . . ?
C11 C12 C13 121.0(4) . . ?
C14 C13 C12 118.9(3) . . ?
C14 C13 C2 120.8(4) . . ?
C12 C13 C2 120.3(4) . . ?
C15 C14 C13 119.9(3) . . ?
C14 C15 C10 120.1(4) . . ?
C14 C15 C3 128.6(3) . . ?
C10 C15 C3 111.2(3) . . ?
C22 C21 C3 114.6(4) . . ?
C21 C22 C23 113.4(4) . . ?
C24 C23 C22 116.9(5) . . ?
C23 C24 C25 113.8(5) . . ?
C26 C25 C24 118.1(7) . . ?
C25 C26 C27 113.8(7) . . ?
C28 C27 C26 116.1(9) . . ?
C32 C31 C3 114.4(3) . . ?
C31 C32 C33 114.2(3) . . ?
C34 C33 C32 112.6(4) . . ?
C33 C34 C35 115.2(4) . . ?
C36 C35 C34 113.0(4) . . ?
C37 C36 C35 115.1(5) . . ?
C36 C37 C38 113.6(5) . . ?
C42 C41 P1 114.1(3) . . ?
C41 C42 C43 114.8(5) . . ?
C44 C43 C42 116.5(6) . . ?
C52 C51 P1 114.7(4) . . ?
C51 C52 C53 113.7(5) . . ?
C54 C53 C52 114.1(5) . . ?
C62 C61 P1 119.0(4) . . ?
C61 C62 C63 112.2(5) . . ?
C62 C63 C64 113.8(7) . . ?

loop_
_geom_bond_atom_site_label_1
_geom_bond_atom_site_label_2
_geom_bond_distance
_geom_bond_site_symmetry_2
_geom_bond_publ_flag
Pt1 C1 2.007(4) . ?
Pt1 C1 2.007(4) 3_466 ?
Pt1 P1 2.2987(12) . ?
Pt1 P1 2.2987(12) 3_466 ?
P1 C51 1.791(5) . ?
P1 C41 1.856(5) . ?
P1 C61 1.859(5) . ?
C1 C2 1.202(6) . ?
C2 C13 1.440(5) . ?
C3 C15 1.523(5) . ?
C3 C4 1.531(5) . ?
C3 C21 1.539(6) . ?
C3 C31 1.541(6) . ?
C4 C5 1.389(6) . ?
C4 C9 1.398(6) . ?
C5 C6 1.399(6) . ?
C6 C7 1.371(7) . ?
C7 C8 1.387(6) . ?
C8 C9 1.397(6) . ?
C9 C10 1.472(5) . ?
C10 C11 1.382(5) . ?
C10 C15 1.403(5) . ?
C11 C12 1.389(6) . ?
C12 C13 1.409(6) . ?
C13 C14 1.408(6) . ?
C14 C15 1.387(5) . ?
C21 C22 1.519(6) . ?
C22 C23 1.522(7) . ?
C23 C24 1.494(8) . ?
C24 C25 1.536(10) . ?
C25 C26 1.478(10) . ?
C26 C27 1.544(10) . ?
C27 C28 1.385(11) . ?
C31 C32 1.520(6) . ?
C32 C33 1.521(6) . ?
C33 C34 1.515(6) . ?
C34 C35 1.528(7) . ?
C35 C36 1.518(7) . ?
C36 C37 1.516(7) . ?
C37 C38 1.518(8) . ?
C41 C42 1.480(7) . ?
C42 C43 1.517(8) . ?
C43 C44 1.457(10) . ?
C51 C52 1.498(7) . ?
C52 C53 1.548(8) . ?
C53 C54 1.457(9) . ?
C61 C62 1.498(7) . ?
C62 C63 1.502(8) . ?
C63 C64 1.514(10) . ?

loop_
_geom_torsion_atom_site_label_1
_geom_torsion_atom_site_label_2
_geom_torsion_atom_site_label_3
_geom_torsion_atom_site_label_4
_geom_torsion
_geom_torsion_site_symmetry_1
_geom_torsion_site_symmetry_2
_geom_torsion_site_symmetry_3
_geom_torsion_site_symmetry_4
_geom_torsion_publ_flag
C1 Pt1 P1 C51 -170.7(2) . . . . ?
C1 Pt1 P1 C51 9.3(2) 3_466 . . . ?
P1 Pt1 P1 C51 -170(100) 3_466 . . . ?
C1 Pt1 P1 C41 68.5(2) . . . . ?
C1 Pt1 P1 C41 -111.5(2) 3_466 . . . ?
P1 Pt1 P1 C41 70(100) 3_466 . . . ?
C1 Pt1 P1 C61 -46.3(2) . . . . ?
C1 Pt1 P1 C61 133.7(2) 3_466 . . . ?
P1 Pt1 P1 C61 -45(100) 3_466 . . . ?
C1 Pt1 C1 C2 71(100) 3_466 . . . ?
P1 Pt1 C1 C2 -26(7) . . . . ?
P1 Pt1 C1 C2 154(7) 3_466 . . . ?
Pt1 C1 C2 C13 -3(27) . . . . ?
C15 C3 C4 C5 -178.9(4) . . . . ?
C21 C3 C4 C5 -60.4(6) . . . . ?
C31 C3 C4 C5 62.6(6) . . . . ?
C15 C3 C4 C9 0.2(4) . . . . ?
C21 C3 C4 C9 118.7(4) . . . . ?
C31 C3 C4 C9 -118.3(4) . . . . ?
C9 C4 C5 C6 -1.4(7) . . . . ?
C3 C4 C5 C6 177.6(4) . . . . ?
C4 C5 C6 C7 0.6(7) . . . . ?
C5 C6 C7 C8 0.6(8) . . . . ?
C6 C7 C8 C9 -0.9(7) . . . . ?
C7 C8 C9 C4 0.1(7) . . . . ?
C7 C8 C9 C10 -178.0(4) . . . . ?
C5 C4 C9 C8 1.1(6) . . . . ?
C3 C4 C9 C8 -178.1(4) . . . . ?
C5 C4 C9 C10 179.5(4) . . . . ?
C3 C4 C9 C10 0.4(5) . . . . ?
C8 C9 C10 C11 -2.8(8) . . . . ?
C4 C9 C10 C11 179.0(4) . . . . ?
C8 C9 C10 C15 177.4(4) . . . . ?
C4 C9 C10 C15 -0.9(5) . . . . ?
C15 C10 C11 C12 -2.2(6) . . . . ?
C9 C10 C11 C12 177.9(4) . . . . ?
C10 C11 C12 C13 1.9(7) . . . . ?
C11 C12 C13 C14 -0.2(6) . . . . ?
C11 C12 C13 C2 178.8(4) . . . . ?
C1 C2 C13 C14 88(21) . . . . ?
C1 C2 C13 C12 -91(21) . . . . ?
C12 C13 C14 C15 -1.1(6) . . . . ?
C2 C13 C14 C15 179.9(4) . . . . ?
C13 C14 C15 C10 0.7(6) . . . . ?
C13 C14 C15 C3 -179.5(4) . . . . ?
C11 C10 C15 C14 1.0(6) . . . . ?
C9 C10 C15 C14 -179.2(4) . . . . ?
C11 C10 C15 C3 -178.8(4) . . . . ?
C9 C10 C15 C3 1.0(5) . . . . ?
C4 C3 C15 C14 179.4(4) . . . . ?
C21 C3 C15 C14 61.8(5) . . . . ?
C31 C3 C15 C14 -61.3(5) . . . . ?
C4 C3 C15 C10 -0.8(4) . . . . ?
C21 C3 C15 C10 -118.4(4) . . . . ?
C31 C3 C15 C10 118.4(4) . . . . ?
C15 C3 C21 C22 52.6(5) . . . . ?
C4 C3 C21 C22 -59.2(5) . . . . ?
C31 C3 C21 C22 176.5(3) . . . . ?
C3 C21 C22 C23 164.8(4) . . . . ?
C21 C22 C23 C24 -179.0(5) . . . . ?
C22 C23 C24 C25 51.2(8) . . . . ?
C23 C24 C25 C26 55.3(9) . . . . ?
C24 C25 C26 C27 -177.0(6) . . . . ?
C25 C26 C27 C28 177.6(8) . . . . ?
C15 C3 C31 C32 -60.4(4) . . . . ?
C4 C3 C31 C32 51.9(5) . . . . ?
C21 C3 C31 C32 175.4(3) . . . . ?
C3 C31 C32 C33 167.4(4) . . . . ?
C31 C32 C33 C34 179.6(4) . . . . ?
C32 C33 C34 C35 170.2(4) . . . . ?
C33 C34 C35 C36 -176.8(5) . . . . ?
C34 C35 C36 C37 -177.9(5) . . . . ?
C35 C36 C37 C38 -177.0(6) . . . . ?
C51 P1 C41 C42 -51.7(4) . . . . ?
C61 P1 C41 C42 -161.7(4) . . . . ?
Pt1 P1 C41 C42 78.4(4) . . . . ?
P1 C41 C42 C43 -170.9(4) . . . . ?
C41 C42 C43 C44 -177.2(6) . . . . ?
C41 P1 C51 C52 -164.2(4) . . . . ?
C61 P1 C51 C52 -55.6(5) . . . . ?
Pt1 P1 C51 C52 71.7(4) . . . . ?
P1 C51 C52 C53 174.0(4) . . . . ?
C51 C52 C53 C54 -174.1(5) . . . . ?
C51 P1 C61 C62 -51.1(5) . . . . ?
C41 P1 C61 C62 57.6(5) . . . . ?
Pt1 P1 C61 C62 176.7(4) . . . . ?
P1 C61 C62 C63 -175.6(4) . . . . ?
C61 C62 C63 C64 176.6(6) . . . . ?
